data_4062951
_journal_name_full Organometallics
_journal_paper_doi 10.1021/om0497902
_journal_year 2004
_chemical_formula_sum 'C60 H44.5 Cl1.5 F6 N2 Ni O4 Sb'
_chemical_formula_weight 1205.11
_space_group_IT_number 14
_symmetry_cell_setting monoclinic
_symmetry_space_group_name_Hall '-P 2ybc'
_symmetry_space_group_name_H-M 'P 1 21/c 1'
_cell_angle_alpha 90.00
_cell_angle_beta 107.80(3)
_cell_angle_gamma 90.00
_cell_formula_units_Z 8
_cell_length_a 18.768(4)
_cell_length_b 26.982(5)
_cell_length_c 21.791(4)
_cell_measurement_temperature 293(2)
_cell_volume 10507(4)
_diffrn_ambient_temperature 293(2)
_exptl_crystal_density_diffrn 1.524
_cod_depositor_comments
;
The following automatic conversions were performed:
'_symmetry_cell_setting' value 'Monoclinic' changed to 'monoclinic'
according to '/home/saulius/struct/CIF-dictionaries/cif_core.dic'
dictionary named 'cif_core.dic' version 2.4.1 from 2010-06-29.

Automatic conversion script
Id: cif_fix_enum 1527 2010-12-29 10:47:43Z saulius 
;
_cod_original_sg_symbol_H-M 'P 21/c'
_cod_original_formula_sum 'C60 H44.50 Cl1.50 F6 N2 Ni O4 Sb'
_cod_database_code 4062951

loop_
_symmetry_equiv_pos_as_xyz
'x, y, z'
'-x, y+1/2, -z+1/2'
'-x, -y, -z'
'x, -y-1/2, z-1/2'

loop_
_atom_site_label
_atom_site_type_symbol
_atom_site_fract_x
_atom_site_fract_y
_atom_site_fract_z
_atom_site_U_iso_or_equiv
_atom_site_adp_type
_atom_site_occupancy
_atom_site_symmetry_multiplicity
_atom_site_calc_flag
_atom_site_refinement_flags
_atom_site_disorder_assembly
_atom_site_disorder_group
Ni1_1 Ni 0.01795(3) -0.028540(18) 0.26966(3) 0.03899(14) Uani 1 1 d . . .
O1_1 O 0.08153(17) -0.06049(11) 0.08933(15) 0.0433(6) Uani 1 1 d . . .
N1_1 N 0.07397(17) 0.02472(11) 0.24656(15) 0.0318(6) Uani 1 1 d . . .
C1_1 C 0.0423(2) 0.06807(14) 0.24220(17) 0.0320(7) Uani 1 1 d . . .
C1'_1 C 0.0664(2) 0.11327(14) 0.2153(2) 0.0387(8) Uani 1 1 d . . .
H1'A_1 H 0.1033 0.1046 0.1950 0.058 Uiso 1 1 calc R . .
H1'B_1 H 0.0874 0.1365 0.2495 0.058 Uiso 1 1 calc R . .
H1'C_1 H 0.0240 0.1280 0.1842 0.058 Uiso 1 1 calc R . .
Sb1_1 Sb 0.991331(14) 0.257879(9) 0.371777(12) 0.03390(10) Uani 1 1 d . . .
F1_1 F 1.05635(14) 0.21979(11) 0.34016(13) 0.0480(6) Uani 1 1 d . . .
O2_1 O 0.15957(15) 0.08143(10) 0.34972(13) 0.0363(6) Uani 1 1 d . . .
N2_1 N -0.04458(19) 0.02617(13) 0.27985(16) 0.0368(7) Uani 1 1 d . . .
C2_1 C -0.0233(2) 0.06898(14) 0.26651(18) 0.0341(7) Uani 1 1 d . . .
C2'_1 C -0.0548(2) 0.11840(15) 0.2774(2) 0.0424(9) Uani 1 1 d . . .
H2'A_1 H -0.0863 0.1141 0.3043 0.064 Uiso 1 1 calc R . .
H2'B_1 H -0.0836 0.1321 0.2367 0.064 Uiso 1 1 calc R . .
H2'C_1 H -0.0146 0.1405 0.2980 0.064 Uiso 1 1 calc R . .
F2_1 F 1.0016(3) 0.30951(13) 0.31877(17) 0.0835(12) Uani 1 1 d . . .
Sb2_1 Sb 0.523227(14) 0.002097(8) 0.355316(12) 0.03261(10) Uani 1 1 d . . .
O3_1 O -0.15546(18) 0.05103(14) 0.16212(16) 0.0513(8) Uani 1 1 d . . .
C3_1 C 0.0806(4) -0.08855(18) 0.2643(3) 0.0678(16) Uani 1 1 d . . .
F3_1 F 0.92611(17) 0.29624(12) 0.40207(18) 0.0661(9) Uani 1 1 d . . .
O4_1 O -0.02316(19) -0.05799(12) 0.44327(17) 0.0508(8) Uani 1 1 d . . .
C4_1 C 0.0344(10) -0.1022(6) 0.2971(8) 0.072(5) Uiso 0.398(16) 1 d P . .
C4'_1 C 0.0028(5) -0.0971(3) 0.2376(4) 0.052(2) Uiso 0.602(16) 1 d P . .
F4_1 F 0.9803(3) 0.20470(14) 0.4220(2) 0.0886(13) Uani 1 1 d . . .
O5_1 O 0.44368(16) 0.31289(11) 0.62702(13) 0.0390(6) Uani 1 1 d . . .
C5_1 C -0.0431(4) -0.08969(18) 0.2755(3) 0.0661(16) Uani 1 1 d . . .
F5_1 F 1.07152(16) 0.28131(14) 0.43908(15) 0.0646(9) Uani 1 1 d . . .
O6_1 O 0.34573(15) 0.17646(10) 0.36341(12) 0.0341(5) Uani 1 1 d . . .
C6_1 C 0.1426(2) 0.01880(13) 0.23158(18) 0.0318(7) Uani 1 1 d . . .
F6_1 F 0.91073(19) 0.23300(14) 0.3042(2) 0.0810(12) Uani 1 1 d . . .
O7_1 O 0.65985(15) 0.17149(11) 0.56302(13) 0.0379(6) Uani 1 1 d . . .
C7_1 C 0.1420(2) -0.00404(14) 0.17357(19) 0.0346(7) Uani 1 1 d . . .
F7_1 F 0.58893(17) -0.02677(12) 0.31647(18) 0.0640(8) Uani 1 1 d . . .
O8_1 O 0.56881(16) 0.30966(11) 0.29749(14) 0.0401(6) Uani 1 1 d . . .
C8_1 C 0.2105(2) -0.01235(16) 0.1619(2) 0.0389(8) Uani 1 1 d . . .
H8A_1 H 0.2108 -0.0272 0.1235 0.047 Uiso 1 1 calc R . .
F8_1 F 0.5182(2) 0.05946(11) 0.30679(17) 0.0721(10) Uani 1 1 d . . .
C9_1 C 0.2771(3) 0.00103(16) 0.2060(2) 0.0434(9) Uani 1 1 d . . .
H9A_1 H 0.3218 -0.0045 0.1971 0.052 Uiso 1 1 calc R . .
F9_1 F 0.45651(16) 0.03241(11) 0.39258(15) 0.0562(7) Uani 1 1 d . . .
C10_1 C 0.2778(2) 0.02293(15) 0.2642(2) 0.0378(8) Uani 1 1 d . . .
H10A_1 H 0.3231 0.0317 0.2941 0.045 Uiso 1 1 calc R . .
F10_1 F 0.5272(2) -0.05522(11) 0.40411(16) 0.0716(9) Uani 1 1 d . . .
C11_1 C 0.2109(2) 0.03181(14) 0.27797(18) 0.0333(7) Uani 1 1 d . . .
F11_1 F 0.60416(17) 0.02812(12) 0.42031(19) 0.0745(11) Uani 1 1 d . . .
C12_1 C 0.0729(2) -0.02040(14) 0.12582(18) 0.0363(8) Uani 1 1 d . . .
F12_1 F 0.44295(16) -0.02568(12) 0.29178(15) 0.0598(8) Uani 1 1 d . . .
C13_1 C 0.0119(2) -0.06971(15) 0.04568(19) 0.0396(8) Uani 1 1 d . . .
C14_1 C -0.0394(3) -0.03572(16) 0.0534(2) 0.0433(9) Uani 1 1 d . . .
C15_1 C 0.0016(2) -0.00392(17) 0.1063(2) 0.0460(10) Uani 1 1 d . . .
H15A_1 H -0.0176 0.0227 0.1234 0.055 Uiso 1 1 calc R . .
C16_1 C -0.0047(3) -0.10800(18) 0.0015(2) 0.0490(10) Uani 1 1 d . . .
H16A_1 H 0.0311 -0.1310 -0.0012 0.059 Uiso 1 1 calc R . .
C17_1 C -0.0774(3) -0.11012(17) -0.0383(2) 0.0501(10) Uani 1 1 d . . .
H17A_1 H -0.0913 -0.1353 -0.0688 0.060 Uiso 1 1 calc R . .
C18_1 C -0.1304(3) -0.07557(19) -0.0341(2) 0.0553(12) Uani 1 1 d . . .
H18A_1 H -0.1789 -0.0777 -0.0622 0.066 Uiso 1 1 calc R . .
C19_1 C -0.1125(3) -0.0377(2) 0.0117(3) 0.0577(13) Uani 1 1 d . . .
H19A_1 H -0.1480 -0.0144 0.0143 0.069 Uiso 1 1 calc R . .
C20_1 C 0.2170(2) 0.05178(14) 0.34208(18) 0.0343(7) Uani 1 1 d . . .
C21_1 C 0.1794(2) 0.09330(14) 0.41410(18) 0.0350(7) Uani 1 1 d . . .
C22_1 C 0.2482(2) 0.07241(15) 0.44709(18) 0.0367(8) Uani 1 1 d . . .
C23_1 C 0.2718(2) 0.04593(16) 0.39919(19) 0.0384(8) Uani 1 1 d . . .
H23A_1 H 0.3161 0.0282 0.4060 0.046 Uiso 1 1 calc R . .
C24_1 C 0.1357(3) 0.12057(17) 0.4429(2) 0.0463(10) Uani 1 1 d . . .
H24A_1 H 0.0903 0.1344 0.4190 0.056 Uiso 1 1 calc R . .
C25_1 C 0.1635(3) 0.12599(19) 0.5092(2) 0.0507(11) Uani 1 1 d . . .
H25A_1 H 0.1361 0.1439 0.5307 0.061 Uiso 1 1 calc R . .
C26_1 C 0.2327(3) 0.10483(18) 0.5445(2) 0.0466(10) Uani 1 1 d . . .
H26A_1 H 0.2497 0.1085 0.5891 0.056 Uiso 1 1 calc R . .
C27_1 C 0.2759(2) 0.07858(17) 0.5140(2) 0.0439(9) Uani 1 1 d . . .
H27A_1 H 0.3220 0.0655 0.5374 0.053 Uiso 1 1 calc R . .
C28_1 C -0.1079(2) 0.02039(16) 0.3031(2) 0.0399(8) Uani 1 1 d . . .
C29_1 C -0.1800(3) 0.0348(2) 0.2657(2) 0.0520(11) Uani 1 1 d . . .
C30_1 C -0.2398(3) 0.0257(2) 0.2900(3) 0.0615(14) Uani 1 1 d . . .
H30A_1 H -0.2879 0.0348 0.2656 0.074 Uiso 1 1 calc R . .
C31_1 C -0.2289(3) 0.0037(2) 0.3488(3) 0.0646(15) Uani 1 1 d . . .
H31A_1 H -0.2695 -0.0018 0.3640 0.078 Uiso 1 1 calc R . .
C32_1 C -0.1573(3) -0.0105(2) 0.3858(3) 0.0553(12) Uani 1 1 d . . .
H32A_1 H -0.1501 -0.0257 0.4256 0.066 Uiso 1 1 calc R . .
C33_1 C -0.0959(2) -0.00198(16) 0.3630(2) 0.0429(9) Uani 1 1 d . . .
C34_1 C -0.1972(3) 0.0606(2) 0.2032(2) 0.0536(11) Uani 1 1 d . . .
C35_1 C -0.1841(3) 0.0816(2) 0.1099(2) 0.0510(11) Uani 1 1 d . . .
C36_1 C -0.2417(3) 0.1100(2) 0.1187(3) 0.0581(12) Uani 1 1 d . . .
C37_1 C -0.2486(3) 0.0952(2) 0.1788(3) 0.0586(13) Uani 1 1 d . . .
H37A_1 H -0.2830 0.1075 0.1980 0.070 Uiso 1 1 calc R . .
C38_1 C -0.1586(3) 0.0859(2) 0.0560(3) 0.0592(12) Uani 1 1 d . . .
H38A_1 H -0.1191 0.0668 0.0517 0.071 Uiso 1 1 calc R . .
C39_1 C -0.1955(3) 0.1199(2) 0.0097(3) 0.0675(15) Uani 1 1 d . . .
H39A_1 H -0.1813 0.1232 -0.0274 0.081 Uiso 1 1 calc R . .
C40_1 C -0.2527(3) 0.1489(2) 0.0172(3) 0.0678(15) Uani 1 1 d . . .
H40A_1 H -0.2759 0.1716 -0.0148 0.081 Uiso 1 1 calc R . .
C41_1 C -0.2763(3) 0.1449(2) 0.0710(3) 0.0736(18) Uani 1 1 d . . .
H41A_1 H -0.3145 0.1651 0.0758 0.088 Uiso 1 1 calc R . .
C42_1 C -0.0216(2) -0.01903(15) 0.4018(2) 0.0400(8) Uani 1 1 d . . .
C43_1 C 0.0506(3) -0.07069(17) 0.4733(2) 0.0497(10) Uani 1 1 d . . .
C44_1 C 0.0980(3) -0.04092(17) 0.4518(2) 0.0474(10) Uani 1 1 d . . .
C45_1 C 0.0500(2) -0.00731(16) 0.4059(2) 0.0418(9) Uani 1 1 d . . .
H45A_1 H 0.0653 0.0177 0.3833 0.050 Uiso 1 1 calc R . .
C46_1 C 0.0749(4) -0.1081(2) 0.5184(3) 0.0661(15) Uani 1 1 d . . .
H46A_1 H 0.0415 -0.1275 0.5319 0.079 Uiso 1 1 calc R . .
C47_1 C 0.1499(4) -0.1151(2) 0.5418(3) 0.0717(16) Uani 1 1 d . . .
H47A_1 H 0.1682 -0.1399 0.5723 0.086 Uiso 1 1 calc R . .
C48_1 C 0.2010(3) -0.0863(2) 0.5218(3) 0.0684(15) Uani 1 1 d . . .
H48A_1 H 0.2520 -0.0922 0.5391 0.082 Uiso 1 1 calc R . .
C49_1 C 0.1761(3) -0.04895(19) 0.4763(3) 0.0564(12) Uani 1 1 d . . .
H49A_1 H 0.2096 -0.0299 0.4626 0.068 Uiso 1 1 calc R . .
Ni51_1 Ni 0.49679(3) 0.281295(17) 0.45565(2) 0.03129(12) Uani 1 1 d . . .
N51_1 N 0.43894(17) 0.22651(11) 0.47162(14) 0.0301(6) Uani 1 1 d . . .
C51_1 C 0.46776(19) 0.18342(13) 0.47180(16) 0.0282(6) Uani 1 1 d . . .
C51'_1 C 0.4390(2) 0.13550(14) 0.48979(19) 0.0375(8) Uani 1 1 d . . .
H51A_1 H 0.3936 0.1415 0.5002 0.056 Uiso 1 1 calc R . .
H51B_1 H 0.4758 0.1215 0.5265 0.056 Uiso 1 1 calc R . .
H51C_1 H 0.4292 0.1129 0.4542 0.056 Uiso 1 1 calc R . .
N52_1 N 0.56692(16) 0.22789(11) 0.45390(14) 0.0287(6) Uani 1 1 d . . .
C52_1 C 0.53875(19) 0.18395(13) 0.45449(15) 0.0283(6) Uani 1 1 d . . .
C52'_1 C 0.5683(2) 0.13684(14) 0.43604(19) 0.0367(8) Uani 1 1 d . . .
H52A_1 H 0.6122 0.1437 0.4237 0.055 Uiso 1 1 calc R . .
H52B_1 H 0.5309 0.1220 0.4005 0.055 Uiso 1 1 calc R . .
H52C_1 H 0.5809 0.1145 0.4721 0.055 Uiso 1 1 calc R . .
C53_1 C 0.4250(3) 0.33802(16) 0.4524(3) 0.0490(10) Uani 1 1 d . . .
C54_1 C 0.4731(4) 0.3483(2) 0.4167(3) 0.0458(18) Uani 0.738(15) 1 d P . .
C54'_1 C 0.4963(11) 0.3545(8) 0.4729(10) 0.053(6) Uiso 0.262(15) 1 d P . .
C55_1 C 0.5494(3) 0.34460(17) 0.4454(3) 0.0570(12) Uani 1 1 d . . .
C56_1 C 0.3702(2) 0.23350(14) 0.48632(17) 0.0318(7) Uani 1 1 d . . .
C57_1 C 0.3750(2) 0.25768(15) 0.54488(18) 0.0358(8) Uani 1 1 d . . .
C58_1 C 0.3086(2) 0.27079(18) 0.5575(2) 0.0434(9) Uani 1 1 d . . .
H58A_1 H 0.3109 0.2869 0.5957 0.052 Uiso 1 1 calc R . .
C59_1 C 0.2399(3) 0.2601(2) 0.5138(2) 0.0485(11) Uani 1 1 d . . .
H59A_1 H 0.1962 0.2690 0.5226 0.058 Uiso 1 1 calc R . .
C60_1 C 0.2361(2) 0.23601(18) 0.4567(2) 0.0439(9) Uani 1 1 d . . .
H60A_1 H 0.1894 0.2282 0.4283 0.053 Uiso 1 1 calc R . .
C61_1 C 0.3002(2) 0.22316(15) 0.44072(17) 0.0353(7) Uani 1 1 d . . .
C62_1 C 0.4468(2) 0.27062(15) 0.59154(18) 0.0354(7) Uani 1 1 d . . .
C63_1 C 0.5142(2) 0.31822(15) 0.67036(19) 0.0392(8) Uani 1 1 d . . .
C64_1 C 0.5614(2) 0.28068(16) 0.66267(19) 0.0390(8) Uani 1 1 d . . .
C65_1 C 0.5166(2) 0.25019(16) 0.61068(19) 0.0388(8) Uani 1 1 d . . .
H65A_1 H 0.5322 0.2221 0.5936 0.047 Uiso 1 1 calc R . .
C66_1 C 0.5361(3) 0.35597(16) 0.7156(2) 0.0433(9) Uani 1 1 d . . .
H66A_1 H 0.5037 0.3812 0.7188 0.052 Uiso 1 1 calc R . .
C67_1 C 0.6093(3) 0.35364(18) 0.7556(2) 0.0468(10) Uani 1 1 d . . .
H67A_1 H 0.6266 0.3778 0.7870 0.056 Uiso 1 1 calc R . .
C68_1 C 0.6578(3) 0.31579(19) 0.7498(2) 0.0485(10) Uani 1 1 d . . .
H68A_1 H 0.7065 0.3152 0.7778 0.058 Uiso 1 1 calc R . .
C69_1 C 0.6350(3) 0.27905(18) 0.7034(2) 0.0448(9) Uani 1 1 d . . .
H69A_1 H 0.6677 0.2542 0.6995 0.054 Uiso 1 1 calc R . .
C70_1 C 0.2898(2) 0.20436(15) 0.37590(18) 0.0349(7) Uani 1 1 d . . .
C71_1 C 0.3211(2) 0.16470(14) 0.29934(17) 0.0333(7) Uani 1 1 d . . .
C72_1 C 0.2505(2) 0.18539(15) 0.27013(18) 0.0352(7) Uani 1 1 d . . .
C73_1 C 0.2315(2) 0.21033(17) 0.32113(19) 0.0394(8) Uani 1 1 d . . .
H73A_1 H 0.1874 0.2275 0.3174 0.047 Uiso 1 1 calc R . .
C74_1 C 0.3604(2) 0.13788(16) 0.26652(19) 0.0398(8) Uani 1 1 d . . .
H74A_1 H 0.4073 0.1246 0.2873 0.048 Uiso 1 1 calc R . .
C75_1 C 0.3259(3) 0.13165(16) 0.2005(2) 0.0427(9) Uani 1 1 d . . .
H75A_1 H 0.3502 0.1136 0.1765 0.051 Uiso 1 1 calc R . .
C76_1 C 0.2561(2) 0.15186(16) 0.17013(19) 0.0412(9) Uani 1 1 d . . .
H76A_1 H 0.2346 0.1469 0.1261 0.049 Uiso 1 1 calc R . .
C77_1 C 0.2170(2) 0.17939(16) 0.20360(19) 0.0397(8) Uani 1 1 d . . .
H77A_1 H 0.1706 0.1932 0.1826 0.048 Uiso 1 1 calc R . .
C78_1 C 0.6369(2) 0.23361(14) 0.44080(18) 0.0334(7) Uani 1 1 d . . .
C79_1 C 0.7047(2) 0.22216(15) 0.48791(19) 0.0374(8) Uani 1 1 d . . .
C80_1 C 0.7711(2) 0.2311(2) 0.4731(2) 0.0484(10) Uani 1 1 d . . .
H80A_1 H 0.8166 0.2221 0.5026 0.058 Uiso 1 1 calc R . .
C81_1 C 0.7705(3) 0.2529(2) 0.4158(2) 0.0521(11) Uani 1 1 d . . .
H81A_1 H 0.8153 0.2594 0.4076 0.063 Uiso 1 1 calc R . .
C82_1 C 0.7035(2) 0.26540(19) 0.3705(2) 0.0456(10) Uani 1 1 d . . .
H82A_1 H 0.7036 0.2806 0.3323 0.055 Uiso 1 1 calc R . .
C83_1 C 0.6356(2) 0.25523(14) 0.38196(19) 0.0357(8) Uani 1 1 d . . .
C84_1 C 0.7127(2) 0.20394(15) 0.55338(18) 0.0349(7) Uani 1 1 d . . .
C85_1 C 0.6848(2) 0.15894(15) 0.62789(19) 0.0376(8) Uani 1 1 d . . .
C86_1 C 0.7508(2) 0.18342(15) 0.65827(19) 0.0373(8) Uani 1 1 d . . .
C87_1 C 0.7681(2) 0.21263(16) 0.6089(2) 0.0409(8) Uani 1 1 d . . .
H87A_1 H 0.8093 0.2333 0.6143 0.049 Uiso 1 1 calc R . .
C88_1 C 0.6491(3) 0.12699(18) 0.6584(2) 0.0476(10) Uani 1 1 d . . .
H88A_1 H 0.6046 0.1112 0.6365 0.057 Uiso 1 1 calc R . .
C89_1 C 0.6838(3) 0.11991(19) 0.7236(2) 0.0512(11) Uani 1 1 d . . .
H89A_1 H 0.6621 0.0985 0.7462 0.061 Uiso 1 1 calc R . .
C90_1 C 0.7506(3) 0.14397(18) 0.7564(2) 0.0451(9) Uani 1 1 d . . .
H90A_1 H 0.7723 0.1384 0.8002 0.054 Uiso 1 1 calc R . .
C91_1 C 0.7849(2) 0.17608(16) 0.7245(2) 0.0430(9) Uani 1 1 d . . .
H91A_1 H 0.8292 0.1922 0.7463 0.052 Uiso 1 1 calc R . .
C92_1 C 0.5650(2) 0.26770(14) 0.33263(18) 0.0352(7) Uani 1 1 d . . .
C93_1 C 0.4993(2) 0.31483(15) 0.25316(19) 0.0377(8) Uani 1 1 d . . .
C94_1 C 0.4522(2) 0.27686(14) 0.26024(18) 0.0359(8) Uani 1 1 d . . .
C95_1 C 0.4962(2) 0.24652(15) 0.31230(18) 0.0351(7) Uani 1 1 d . . .
H95A_1 H 0.4806 0.2181 0.3287 0.042 Uiso 1 1 calc R . .
C96_1 C 0.4774(3) 0.35279(17) 0.2080(2) 0.0469(10) Uani 1 1 d . . .
H96A_1 H 0.5098 0.3782 0.2052 0.056 Uiso 1 1 calc R . .
C97_1 C 0.4044(3) 0.35041(17) 0.1674(2) 0.0485(10) Uani 1 1 d . . .
H97A_1 H 0.3871 0.3747 0.1361 0.058 Uiso 1 1 calc R . .
C98_1 C 0.3561(3) 0.31218(17) 0.1725(2) 0.0460(9) Uani 1 1 d . . .
H98A_1 H 0.3075 0.3116 0.1444 0.055 Uiso 1 1 calc R . .
C99_1 C 0.3786(2) 0.27538(16) 0.2182(2) 0.0411(9) Uani 1 1 d . . .
H99A_1 H 0.3459 0.2502 0.2212 0.049 Uiso 1 1 calc R . .
Cl1_2 Cl 0.33244(19) 0.40681(13) 0.27125(15) 0.0915(12) Uani 0.622(6) 1 d P . .
Cl1'_2 Cl 0.3416(5) 0.4675(3) 0.3583(4) 0.136(3) Uiso 0.378(6) 1 d P . .
C100_2 C -0.0825(2) 0.19143(16) 0.10350(19) 0.0393(8) Uani 1 1 d . . .
C101_2 C 0.2781(5) 0.3924(4) 0.3152(4) 0.116(4) Uani 1 1 d . . .
C102_2 C 0.2443(5) 0.3507(4) 0.3171(4) 0.100(3) Uani 1 1 d . . .
C103_2 C 0.1921(5) 0.3449(3) 0.3584(4) 0.093(3) Uani 1 1 d . . .
C104_2 C 0.1865(7) 0.3795(5) 0.3936(5) 0.128(4) Uani 1 1 d . . .
C105_2 C 0.2314(10) 0.4261(5) 0.3932(7) 0.172(6) Uani 1 1 d . . .
C106_2 C 0.2688(9) 0.4343(4) 0.3582(7) 0.128(7) Uani 0.88(3) 1 d P . .
C107_2 C 0.0667(4) 0.2785(3) 0.1394(4) 0.047(2) Uiso 0.61(2) 1 d P . .
C108_2 C 0.0448(6) 0.2619(4) 0.0801(5) 0.056(4) Uiso 0.58(3) 1 d P . .
C109_2 C -0.0253(5) 0.2296(3) 0.0648(4) 0.052(3) Uiso 0.61(2) 1 d P . .
C110_2 C -0.0302(4) 0.2387(3) 0.1739(4) 0.066(3) Uiso 0.85(2) 1 d P . .
C111_2 C 0.0285(3) 0.2649(2) 0.1872(3) 0.0506(19) Uiso 0.89(2) 1 d P . .
C113_2 C -0.0586(5) 0.2180(3) 0.1123(4) 0.062(3) Uiso 0.72(2) 1 d P . .
C114_2 C 0.0878(14) 0.2749(9) 0.0899(11) 0.059(8) Uiso 0.25(2) 1 d P . .
C115_2 C -0.0056(9) 0.2329(6) 0.1234(7) 0.044(5) Uiso 0.29(2) 1 d P . .
C116_2 C 0.0664(10) 0.2882(7) 0.1965(9) 0.076(7) Uiso 0.40(3) 1 d P . .
C117_2 C 0.0245(7) 0.2456(5) 0.0766(6) 0.069(4) Uiso 0.60(3) 1 d P . .
C118_2 C 0.1485(3) 0.31853(14) 0.1607(2) 0.0317(14) Uiso 1.00(3) 1 d . . .
C119_2 C 0.1416(4) 0.3087(2) 0.1554(4) 0.061(2) Uiso 1.00(3) 1 d . . .
Cl3_2 Cl -0.5556(4) -0.0667(2) -0.0924(3) 0.142(4) Uani 0.520(9) 1 d P . .
C120_2 C -0.4844(17) -0.0255(13) -0.0985(17) 0.31(2) Uiso 1.00(7) 1 d . . .
C121_2 C -0.4835(7) 0.0047(5) -0.1446(6) 0.122(6) Uiso 0.99(4) 1 d P . .
C122_2 C -0.4378(7) 0.0378(5) -0.1435(6) 0.081(5) Uiso 0.62(3) 1 d P . .
C123_2 C -0.3734(7) 0.0429(5) -0.0888(6) 0.099(5) Uiso 0.71(3) 1 d P . .
C124_2 C -0.3294(5) 0.0289(3) -0.0446(4) 0.083(3) Uiso 0.92(3) 1 d P . .
C125_2 C -0.4305(9) -0.0214(6) -0.0360(8) 0.117(7) Uiso 0.72(3) 1 d P . .
C126_2 C -0.3749(13) 0.0130(9) -0.0338(11) 0.100(9) Uiso 0.44(3) 1 d P . .
C127_2 C -0.4216(9) 0.0671(6) -0.1534(8) 0.055(5) Uiso 0.34(2) 1 d P . .

loop_
_atom_site_aniso_label
_atom_site_aniso_U_11
_atom_site_aniso_U_22
_atom_site_aniso_U_33
_atom_site_aniso_U_23
_atom_site_aniso_U_13
_atom_site_aniso_U_12
Ni1_1 0.0401(3) 0.0270(2) 0.0547(3) -0.0009(2) 0.0217(2) -0.00170(19)
O1_1 0.0409(15) 0.0424(16) 0.0474(16) -0.0110(12) 0.0146(12) 0.0032(12)
N1_1 0.0276(14) 0.0309(14) 0.0355(15) -0.0013(11) 0.0075(11) 0.0009(11)
C1_1 0.0289(17) 0.0336(17) 0.0302(16) -0.0025(13) 0.0042(13) 0.0017(13)
C1'_1 0.0357(19) 0.0324(18) 0.045(2) 0.0043(15) 0.0081(15) 0.0013(14)
Sb1_1 0.03058(15) 0.03537(16) 0.03610(15) 0.00259(9) 0.01072(10) 0.00082(9)
F1_1 0.0355(13) 0.0601(16) 0.0494(14) -0.0068(12) 0.0144(10) 0.0074(11)
O2_1 0.0335(13) 0.0376(14) 0.0347(13) -0.0020(10) 0.0060(10) 0.0045(11)
N2_1 0.0355(16) 0.0375(16) 0.0391(16) -0.0047(13) 0.0141(13) 0.0010(13)
C2_1 0.0307(17) 0.0354(18) 0.0343(17) -0.0051(14) 0.0069(13) -0.0011(14)
C2'_1 0.043(2) 0.0343(19) 0.049(2) -0.0077(16) 0.0131(17) 0.0056(16)
F2_1 0.142(4) 0.0570(19) 0.066(2) 0.0200(16) 0.053(2) 0.006(2)
Sb2_1 0.02951(15) 0.02471(14) 0.04075(16) 0.00234(8) 0.00649(11) 0.00218(8)
O3_1 0.0406(17) 0.060(2) 0.0518(18) 0.0008(15) 0.0122(13) 0.0085(14)
C3_1 0.079(4) 0.029(2) 0.106(5) 0.008(2) 0.045(4) 0.012(2)
F3_1 0.0458(16) 0.0592(18) 0.102(2) -0.0296(17) 0.0361(16) -0.0044(13)
O4_1 0.0507(18) 0.0445(17) 0.064(2) 0.0078(14) 0.0272(15) -0.0059(14)
F4_1 0.145(4) 0.057(2) 0.087(3) 0.0173(18) 0.070(3) -0.006(2)
O5_1 0.0381(15) 0.0406(15) 0.0390(14) -0.0075(11) 0.0127(11) 0.0044(11)
C5_1 0.078(4) 0.033(2) 0.103(4) -0.011(2) 0.050(3) -0.021(2)
F5_1 0.0412(15) 0.087(2) 0.0572(17) -0.0229(16) 0.0026(12) 0.0055(14)
O6_1 0.0350(13) 0.0357(13) 0.0313(12) -0.0018(10) 0.0100(10) -0.0016(10)
C6_1 0.0284(17) 0.0298(16) 0.0383(18) 0.0041(13) 0.0120(13) 0.0014(13)
F6_1 0.0482(17) 0.077(2) 0.095(3) -0.034(2) -0.0123(17) 0.0093(16)
O7_1 0.0305(13) 0.0421(15) 0.0375(13) 0.0030(11) 0.0052(10) -0.0040(11)
C7_1 0.0333(19) 0.0330(18) 0.0379(19) 0.0002(13) 0.0117(15) 0.0018(13)
F7_1 0.0444(15) 0.0574(17) 0.099(2) -0.0224(16) 0.0354(16) -0.0036(13)
O8_1 0.0372(14) 0.0392(14) 0.0413(14) 0.0062(11) 0.0081(11) -0.0091(11)
C8_1 0.038(2) 0.041(2) 0.0392(19) 0.0006(16) 0.0146(16) 0.0043(16)
F8_1 0.113(3) 0.0391(15) 0.073(2) 0.0202(14) 0.041(2) 0.0063(16)
C9_1 0.041(2) 0.048(2) 0.045(2) 0.0031(17) 0.0179(18) 0.0051(16)
F9_1 0.0472(15) 0.0583(17) 0.0683(18) -0.0180(14) 0.0253(13) -0.0012(12)
C10_1 0.0278(17) 0.043(2) 0.0424(19) 0.0021(16) 0.0100(14) 0.0017(15)
F10_1 0.113(3) 0.0371(14) 0.0593(18) 0.0156(13) 0.0187(18) 0.0031(16)
C11_1 0.0289(17) 0.0316(17) 0.0388(18) 0.0008(14) 0.0097(14) 0.0002(13)
F11_1 0.0429(15) 0.0547(18) 0.102(3) -0.0303(17) -0.0126(16) 0.0072(13)
C12_1 0.043(2) 0.0304(17) 0.0354(17) -0.0026(14) 0.0115(15) 0.0023(15)
F12_1 0.0416(14) 0.0600(17) 0.0649(18) -0.0199(14) -0.0028(12) 0.0060(12)
C13_1 0.044(2) 0.0360(19) 0.0382(19) -0.0021(15) 0.0118(16) -0.0003(16)
C14_1 0.048(2) 0.036(2) 0.041(2) -0.0052(16) 0.0058(17) 0.0035(17)
C15_1 0.037(2) 0.047(2) 0.048(2) -0.0132(18) 0.0044(18) 0.0072(17)
C16_1 0.058(3) 0.042(2) 0.047(2) -0.0113(17) 0.017(2) 0.0005(19)
C17_1 0.065(3) 0.041(2) 0.039(2) -0.0076(17) 0.0085(19) -0.007(2)
C18_1 0.059(3) 0.047(2) 0.046(2) -0.0071(19) -0.004(2) -0.002(2)
C19_1 0.051(3) 0.052(3) 0.057(3) -0.016(2) -0.002(2) 0.007(2)
C20_1 0.0309(18) 0.0340(18) 0.0375(18) 0.0036(14) 0.0095(14) 0.0018(13)
C21_1 0.0313(18) 0.0368(18) 0.0327(17) -0.0016(14) 0.0035(13) -0.0005(14)
C22_1 0.0324(18) 0.0395(19) 0.0363(18) 0.0027(15) 0.0079(14) -0.0058(15)
C23_1 0.0259(17) 0.045(2) 0.042(2) 0.0062(16) 0.0080(14) 0.0042(15)
C24_1 0.047(2) 0.043(2) 0.046(2) -0.0097(17) 0.0098(18) 0.0059(18)
C25_1 0.052(3) 0.056(3) 0.044(2) -0.014(2) 0.0148(19) -0.007(2)
C26_1 0.048(2) 0.052(2) 0.037(2) -0.0043(17) 0.0088(17) -0.0136(19)
C27_1 0.034(2) 0.052(2) 0.040(2) 0.0034(17) 0.0042(16) -0.0080(17)
C28_1 0.0319(19) 0.043(2) 0.049(2) -0.0070(17) 0.0183(16) -0.0039(15)
C29_1 0.040(2) 0.062(3) 0.055(3) -0.003(2) 0.0159(19) -0.001(2)
C30_1 0.031(2) 0.087(4) 0.067(3) -0.005(3) 0.016(2) 0.000(2)
C31_1 0.042(3) 0.090(4) 0.068(3) -0.003(3) 0.027(2) -0.006(2)
C32_1 0.048(3) 0.065(3) 0.061(3) 0.000(2) 0.028(2) -0.008(2)
C33_1 0.036(2) 0.048(2) 0.049(2) -0.0047(17) 0.0196(18) -0.0067(16)
C34_1 0.034(2) 0.070(3) 0.056(3) -0.008(2) 0.0110(18) -0.003(2)
C35_1 0.041(2) 0.057(3) 0.049(2) -0.001(2) 0.0058(18) 0.010(2)
C36_1 0.042(2) 0.066(3) 0.060(3) -0.009(2) 0.007(2) 0.011(2)
C37_1 0.044(3) 0.077(4) 0.055(3) -0.012(2) 0.014(2) 0.007(2)
C38_1 0.057(3) 0.064(3) 0.055(3) 0.002(2) 0.014(2) 0.015(2)
C39_1 0.067(3) 0.071(4) 0.054(3) 0.008(3) 0.003(2) 0.015(3)
C40_1 0.059(3) 0.068(4) 0.063(3) 0.012(3) -0.002(3) 0.015(3)
C41_1 0.054(3) 0.067(4) 0.087(4) -0.010(3) 0.003(3) 0.024(3)
C42_1 0.043(2) 0.0362(19) 0.045(2) -0.0011(16) 0.0209(17) -0.0050(16)
C43_1 0.053(3) 0.039(2) 0.061(3) 0.0028(19) 0.024(2) 0.0001(19)
C44_1 0.052(3) 0.038(2) 0.055(2) 0.0023(18) 0.022(2) 0.0005(18)
C45_1 0.042(2) 0.039(2) 0.049(2) 0.0023(17) 0.0204(18) -0.0027(16)
C46_1 0.077(4) 0.043(3) 0.089(4) 0.020(3) 0.040(3) 0.002(2)
C47_1 0.082(4) 0.053(3) 0.082(4) 0.026(3) 0.028(3) 0.020(3)
C48_1 0.058(3) 0.063(3) 0.085(4) 0.023(3) 0.023(3) 0.019(3)
C49_1 0.051(3) 0.049(3) 0.070(3) 0.016(2) 0.020(2) 0.008(2)
Ni51_1 0.0322(2) 0.0249(2) 0.0360(2) -0.00210(16) 0.00944(18) -0.00034(16)
N51_1 0.0308(15) 0.0319(14) 0.0263(13) 0.0010(11) 0.0070(11) 0.0002(11)
C51_1 0.0267(16) 0.0285(15) 0.0284(15) -0.0004(12) 0.0067(12) 0.0009(12)
C51'_1 0.040(2) 0.0330(18) 0.0399(19) 0.0044(14) 0.0135(15) -0.0019(15)
N52_1 0.0270(14) 0.0285(14) 0.0302(13) 0.0003(11) 0.0082(11) -0.0009(11)
C52_1 0.0263(16) 0.0318(16) 0.0255(14) -0.0019(12) 0.0060(12) -0.0016(12)
C52'_1 0.0349(19) 0.0325(18) 0.0418(19) -0.0054(14) 0.0105(15) 0.0027(14)
C53_1 0.051(2) 0.033(2) 0.065(3) 0.0049(18) 0.021(2) 0.0108(18)
C54_1 0.055(4) 0.025(2) 0.054(4) 0.001(2) 0.013(3) 0.000(2)
C55_1 0.057(3) 0.028(2) 0.084(4) -0.005(2) 0.020(3) -0.0074(19)
C56_1 0.0287(17) 0.0368(18) 0.0331(17) 0.0016(13) 0.0142(13) 0.0036(13)
C57_1 0.0337(19) 0.040(2) 0.0339(18) -0.0027(14) 0.0105(14) 0.0054(14)
C58_1 0.037(2) 0.060(3) 0.0365(19) -0.0046(17) 0.0166(16) 0.0073(18)
C59_1 0.038(2) 0.069(3) 0.041(2) -0.0063(19) 0.0165(17) 0.008(2)
C60_1 0.033(2) 0.061(3) 0.038(2) -0.0035(18) 0.0126(16) 0.0023(18)
C61_1 0.0365(19) 0.0400(19) 0.0304(17) -0.0009(14) 0.0118(14) -0.0011(15)
C62_1 0.037(2) 0.0393(19) 0.0310(16) -0.0020(14) 0.0127(14) 0.0033(15)
C63_1 0.043(2) 0.039(2) 0.0372(18) 0.0001(15) 0.0142(16) -0.0005(16)
C64_1 0.039(2) 0.043(2) 0.0343(18) -0.0007(15) 0.0108(15) 0.0039(16)
C65_1 0.035(2) 0.045(2) 0.0348(18) -0.0022(16) 0.0077(15) 0.0080(16)
C66_1 0.045(2) 0.042(2) 0.046(2) -0.0070(17) 0.0171(17) -0.0007(17)
C67_1 0.054(3) 0.049(2) 0.039(2) -0.0110(17) 0.0154(18) -0.0121(19)
C68_1 0.048(2) 0.056(3) 0.036(2) -0.0014(18) 0.0051(17) -0.0040(19)
C69_1 0.041(2) 0.052(2) 0.0375(19) -0.0058(17) 0.0063(16) 0.0071(18)
C70_1 0.0328(18) 0.0412(19) 0.0324(17) -0.0008(14) 0.0125(14) -0.0007(14)
C71_1 0.0359(18) 0.0346(17) 0.0285(16) -0.0010(13) 0.0084(13) -0.0080(14)
C72_1 0.0332(18) 0.0382(19) 0.0344(17) -0.0001(14) 0.0107(14) -0.0072(14)
C73_1 0.0316(19) 0.050(2) 0.0371(19) 0.0012(16) 0.0116(15) -0.0011(16)
C74_1 0.041(2) 0.041(2) 0.0384(19) -0.0050(15) 0.0138(16) -0.0023(16)
C75_1 0.050(2) 0.041(2) 0.041(2) -0.0092(16) 0.0190(17) -0.0117(17)
C76_1 0.044(2) 0.046(2) 0.0323(17) -0.0052(15) 0.0107(15) -0.0174(17)
C77_1 0.038(2) 0.043(2) 0.0357(18) 0.0010(15) 0.0073(15) -0.0100(16)
C78_1 0.0319(18) 0.0333(17) 0.0354(17) -0.0020(13) 0.0107(14) -0.0033(14)
C79_1 0.0311(18) 0.042(2) 0.0387(19) -0.0001(15) 0.0099(15) 0.0010(15)
C80_1 0.0267(19) 0.068(3) 0.051(2) 0.001(2) 0.0124(17) -0.0034(18)
C81_1 0.033(2) 0.083(3) 0.045(2) 0.000(2) 0.0184(18) -0.007(2)
C82_1 0.038(2) 0.061(3) 0.041(2) 0.0016(18) 0.0160(17) -0.0122(19)
C83_1 0.037(2) 0.0357(18) 0.0357(18) -0.0011(14) 0.0123(15) -0.0063(14)
C84_1 0.0275(17) 0.0397(19) 0.0355(18) 0.0001(14) 0.0067(13) -0.0007(14)
C85_1 0.0318(18) 0.0395(19) 0.0403(19) 0.0021(15) 0.0093(15) 0.0055(15)
C86_1 0.0322(18) 0.0367(19) 0.0411(19) 0.0002(15) 0.0085(15) 0.0039(14)
C87_1 0.036(2) 0.043(2) 0.041(2) 0.0014(16) 0.0077(16) -0.0055(16)
C88_1 0.038(2) 0.054(3) 0.046(2) 0.0096(19) 0.0065(17) -0.0035(18)
C89_1 0.046(2) 0.054(3) 0.052(2) 0.013(2) 0.014(2) 0.005(2)
C90_1 0.043(2) 0.052(2) 0.0373(19) 0.0039(17) 0.0086(16) 0.0135(18)
C91_1 0.040(2) 0.043(2) 0.040(2) 0.0007(16) 0.0027(16) 0.0064(16)
C92_1 0.041(2) 0.0290(16) 0.0365(18) 0.0013(14) 0.0132(15) -0.0034(14)
C93_1 0.0388(19) 0.0337(18) 0.0384(18) -0.0017(14) 0.0084(15) -0.0057(15)
C94_1 0.040(2) 0.0312(17) 0.0350(17) 0.0002(14) 0.0099(15) -0.0050(14)
C95_1 0.0349(19) 0.0373(18) 0.0332(17) -0.0004(14) 0.0106(14) -0.0068(14)
C96_1 0.045(2) 0.039(2) 0.053(2) 0.0113(18) 0.0095(18) -0.0080(17)
C97_1 0.047(2) 0.038(2) 0.053(2) 0.0113(18) 0.0035(19) -0.0042(17)
C98_1 0.043(2) 0.044(2) 0.045(2) 0.0046(17) 0.0049(17) -0.0047(17)
C99_1 0.039(2) 0.037(2) 0.043(2) 0.0040(16) 0.0070(16) -0.0080(16)
Cl1_2 0.101(2) 0.101(2) 0.0812(19) 0.0018(15) 0.0407(16) 0.0368(18)
C100_2 0.0355(19) 0.039(2) 0.0347(18) -0.0035(15) -0.0025(14) 0.0123(15)
C101_2 0.101(6) 0.155(9) 0.079(5) 0.063(6) 0.007(4) 0.009(6)
C102_2 0.083(5) 0.110(7) 0.088(5) 0.035(5) -0.003(4) 0.016(5)
C103_2 0.120(6) 0.059(4) 0.071(4) 0.016(3) -0.015(4) -0.012(4)
C104_2 0.179(11) 0.131(9) 0.088(6) 0.003(6) 0.060(7) -0.006(8)
C105_2 0.265(18) 0.124(10) 0.134(10) 0.010(8) 0.072(12) -0.044(11)
C106_2 0.199(16) 0.082(7) 0.146(12) 0.003(7) 0.117(12) -0.010(8)
Cl3_2 0.189(7) 0.145(5) 0.116(4) -0.066(4) 0.080(4) -0.084(5)

loop_
_geom_bond_atom_site_label_1
_geom_bond_atom_site_label_2
_geom_bond_distance
_geom_bond_site_symmetry_2
_geom_bond_publ_flag
Ni1_1 N1_1 1.936(3) . ?
Ni1_1 N2_1 1.940(3) . ?
Ni1_1 C4'_1 1.967(9) . ?
Ni1_1 C3_1 2.026(5) . ?
Ni1_1 C5_1 2.035(5) . ?
Ni1_1 C4_1 2.073(18) . ?
O1_1 C12_1 1.381(5) . ?
O1_1 C13_1 1.384(5) . ?
N1_1 C1_1 1.302(5) . ?
N1_1 C6_1 1.432(5) . ?
C1_1 C1'_1 1.482(5) . ?
C1_1 C2_1 1.482(5) . ?
Sb1_1 F4_1 1.854(3) . ?
Sb1_1 F2_1 1.857(3) . ?
Sb1_1 F5_1 1.862(3) . ?
Sb1_1 F3_1 1.871(3) . ?
Sb1_1 F1_1 1.880(3) . ?
Sb1_1 F6_1 1.883(3) . ?
O2_1 C21_1 1.375(4) . ?
O2_1 C20_1 1.392(5) . ?
N2_1 C2_1 1.284(5) . ?
N2_1 C28_1 1.435(5) . ?
C2_1 C2'_1 1.506(5) . ?
Sb2_1 F8_1 1.860(3) . ?
Sb2_1 F12_1 1.864(3) . ?
Sb2_1 F10_1 1.865(3) . ?
Sb2_1 F7_1 1.866(3) . ?
Sb2_1 F11_1 1.868(3) . ?
Sb2_1 F9_1 1.876(3) . ?
O3_1 C35_1 1.375(6) . ?
O3_1 C34_1 1.381(6) . ?
C3_1 C4_1 1.334(18) . ?
C3_1 C4'_1 1.416(11) . ?
O4_1 C43_1 1.381(6) . ?
O4_1 C42_1 1.393(5) . ?
C4_1 C4'_1 1.258(19) . ?
C4_1 C5_1 1.426(18) . ?
C4'_1 C5_1 1.378(10) . ?
O5_1 C63_1 1.378(5) . ?
O5_1 C62_1 1.389(5) . ?
O6_1 C71_1 1.367(4) . ?
O6_1 C70_1 1.384(5) . ?
C6_1 C7_1 1.403(5) . ?
C6_1 C11_1 1.412(5) . ?
O7_1 C84_1 1.387(5) . ?
O7_1 C85_1 1.388(5) . ?
C7_1 C8_1 1.404(6) . ?
C7_1 C12_1 1.461(6) . ?
O8_1 C93_1 1.372(5) . ?
O8_1 C92_1 1.381(4) . ?
C8_1 C9_1 1.371(6) . ?
C9_1 C10_1 1.396(6) . ?
C10_1 C11_1 1.397(5) . ?
C11_1 C20_1 1.469(5) . ?
C12_1 C15_1 1.349(6) . ?
C13_1 C14_1 1.377(6) . ?
C13_1 C16_1 1.381(6) . ?
C14_1 C19_1 1.396(6) . ?
C14_1 C15_1 1.454(6) . ?
C16_1 C17_1 1.376(7) . ?
C17_1 C18_1 1.388(7) . ?
C18_1 C19_1 1.396(6) . ?
C20_1 C23_1 1.360(5) . ?
C21_1 C24_1 1.387(6) . ?
C21_1 C22_1 1.390(5) . ?
C22_1 C27_1 1.401(6) . ?
C22_1 C23_1 1.442(6) . ?
C24_1 C25_1 1.385(6) . ?
C25_1 C26_1 1.413(7) . ?
C26_1 C27_1 1.390(7) . ?
C28_1 C33_1 1.394(6) . ?
C28_1 C29_1 1.404(6) . ?
C29_1 C30_1 1.400(7) . ?
C29_1 C34_1 1.476(7) . ?
C30_1 C31_1 1.370(9) . ?
C31_1 C32_1 1.394(8) . ?
C32_1 C33_1 1.406(6) . ?
C33_1 C42_1 1.467(6) . ?
C34_1 C37_1 1.332(8) . ?
C35_1 C36_1 1.384(7) . ?
C35_1 C38_1 1.402(8) . ?
C36_1 C41_1 1.406(8) . ?
C36_1 C37_1 1.413(8) . ?
C38_1 C39_1 1.383(7) . ?
C39_1 C40_1 1.379(9) . ?
C40_1 C41_1 1.379(10) . ?
C42_1 C45_1 1.356(6) . ?
C43_1 C44_1 1.383(6) . ?
C43_1 C46_1 1.386(7) . ?
C44_1 C49_1 1.416(7) . ?
C44_1 C45_1 1.444(6) . ?
C46_1 C47_1 1.356(9) . ?
C47_1 C48_1 1.404(9) . ?
C48_1 C49_1 1.388(7) . ?
Ni51_1 N51_1 1.928(3) . ?
Ni51_1 N52_1 1.960(3) . ?
Ni51_1 C54_1 1.989(6) . ?
Ni51_1 C54'_1 2.01(2) . ?
Ni51_1 C55_1 2.020(5) . ?
Ni51_1 C53_1 2.026(4) . ?
N51_1 C51_1 1.282(5) . ?
N51_1 C56_1 1.434(5) . ?
C51_1 C52_1 1.491(5) . ?
C51_1 C51'_1 1.499(5) . ?
N52_1 C52_1 1.300(5) . ?
N52_1 C78_1 1.436(5) . ?
C52_1 C52'_1 1.491(5) . ?
C53_1 C54'_1 1.35(2) . ?
C53_1 C54_1 1.389(8) . ?
C54_1 C54'_1 1.18(2) . ?
C54_1 C55_1 1.380(8) . ?
C54'_1 C55_1 1.34(2) . ?
C56_1 C61_1 1.411(5) . ?
C56_1 C57_1 1.411(5) . ?
C57_1 C58_1 1.400(5) . ?
C57_1 C62_1 1.460(5) . ?
C58_1 C59_1 1.379(6) . ?
C59_1 C60_1 1.384(6) . ?
C60_1 C61_1 1.396(6) . ?
C61_1 C70_1 1.457(5) . ?
C62_1 C65_1 1.364(5) . ?
C63_1 C66_1 1.389(6) . ?
C63_1 C64_1 1.390(6) . ?
C64_1 C69_1 1.395(6) . ?
C64_1 C65_1 1.444(6) . ?
C66_1 C67_1 1.385(6) . ?
C67_1 C68_1 1.399(7) . ?
C68_1 C69_1 1.388(6) . ?
C70_1 C73_1 1.360(5) . ?
C71_1 C74_1 1.379(6) . ?
C71_1 C72_1 1.399(5) . ?
C72_1 C77_1 1.402(5) . ?
C72_1 C73_1 1.434(6) . ?
C74_1 C75_1 1.395(6) . ?
C75_1 C76_1 1.387(7) . ?
C76_1 C77_1 1.396(6) . ?
C78_1 C83_1 1.402(5) . ?
C78_1 C79_1 1.403(5) . ?
C79_1 C80_1 1.400(6) . ?
C79_1 C84_1 1.473(5) . ?
C80_1 C81_1 1.378(7) . ?
C81_1 C82_1 1.381(7) . ?
C82_1 C83_1 1.399(6) . ?
C83_1 C92_1 1.467(6) . ?
C84_1 C87_1 1.353(5) . ?
C85_1 C88_1 1.380(6) . ?
C85_1 C86_1 1.381(6) . ?
C86_1 C91_1 1.402(6) . ?
C86_1 C87_1 1.449(6) . ?
C88_1 C89_1 1.383(6) . ?
C89_1 C90_1 1.398(7) . ?
C90_1 C91_1 1.387(7) . ?
C92_1 C95_1 1.357(5) . ?
C93_1 C96_1 1.393(6) . ?
C93_1 C94_1 1.393(5) . ?
C94_1 C99_1 1.405(6) . ?
C94_1 C95_1 1.437(5) . ?
C96_1 C97_1 1.387(6) . ?
C97_1 C98_1 1.400(6) . ?
C98_1 C99_1 1.378(6) . ?
Cl1_2 C101_2 1.646(10) . ?
Cl1_2 Cl1'_2 2.472(10) . ?
Cl1'_2 C106_2 1.633(15) . ?
C100_2 C113_2 0.837(9) . ?
C100_2 C115_2 1.774(17) . ?
C100_2 C109_2 1.866(10) . ?
C100_2 C110_2 2.006(9) . ?
C101_2 C102_2 1.299(13) . ?
C101_2 C106_2 1.510(15) . ?
C102_2 C103_2 1.529(13) . ?
C103_2 C104_2 1.232(13) . ?
C104_2 C105_2 1.514(17) . ?
C105_2 C106_2 1.204(17) . ?
C107_2 C114_2 1.26(2) . ?
C107_2 C116_2 1.273(19) . ?
C107_2 C108_2 1.310(13) . ?
C107_2 C111_2 1.480(9) . ?
C107_2 C119_2 1.569(10) . ?
C107_2 C117_2 1.621(14) . ?
C107_2 C115_2 1.784(18) . ?
C107_2 C118_2 1.818(9) . ?
C108_2 C117_2 0.572(13) . ?
C108_2 C114_2 0.85(2) . ?
C108_2 C109_2 1.528(14) . ?
C108_2 C115_2 1.716(19) . ?
C109_2 C117_2 0.990(14) . ?
C109_2 C115_2 1.221(17) . ?
C109_2 C113_2 1.399(12) . ?
C110_2 C111_2 1.266(9) . ?
C110_2 C115_2 1.326(17) . ?
C110_2 C113_2 1.400(11) . ?
C111_2 C116_2 0.926(18) . ?
C111_2 C115_2 1.593(16) . ?
C113_2 C115_2 1.031(17) . ?
C114_2 C117_2 1.38(3) . ?
C114_2 C119_2 1.73(3) . ?
C114_2 C118_2 2.00(3) . ?
C115_2 C117_2 1.353(19) . ?
C116_2 C119_2 1.97(2) . ?
Cl3_2 C120_2 1.77(3) . ?
C120_2 C121_2 1.30(3) . ?
C120_2 C125_2 1.43(3) . ?
C121_2 C122_2 1.234(16) . ?
C122_2 C127_2 0.897(18) . ?
C122_2 C123_2 1.421(17) . ?
C123_2 C124_2 1.125(14) . ?
C123_2 C126_2 1.45(3) . ?
C123_2 C127_2 1.56(2) . ?
C124_2 C126_2 1.04(2) . ?
C125_2 C126_2 1.39(3) . ?
